data_7021745
loop_
_publ_author_name
'Rajakannu, Palanisamy'
'Elumalai, Palani'
'Shankar, Bhaskaran'
'Hussain, Firasat'
'Sathiyendiran, Malaichamy'

_publ_section_title
;
 Rhenium(i) based metallocalix[4]arenes decorated with free functionalized
 benzimidazolyl units.
;
_journal_issue 32
_journal_name_full 'Dalton transactions (Cambridge, England : 2003)'
_journal_page_first 11359
_journal_page_last 11362
_journal_paper_doi 10.1039/c3dt51096d
_journal_volume 42
_journal_year 2013
_chemical_formula_moiety 'C52 H40 N10 O6 Re2 S3'
_chemical_formula_sum 'C52 H40 N10 O6 Re2 S3'
_chemical_formula_weight 1369.52
_chemical_name_systematic
;
 ?
;
_space_group_IT_number 2
_symmetry_cell_setting triclinic
_symmetry_space_group_name_Hall '-P 1'
_symmetry_space_group_name_H-M 'P -1'
_atom_sites_solution_hydrogens geom
_atom_sites_solution_primary direct
_atom_sites_solution_secondary difmap
_audit_creation_method SHELXL-97
_cell_angle_alpha 91.058(3)
_cell_angle_beta 93.181(3)
_cell_angle_gamma 101.095(3)
_cell_formula_units_Z 2
_cell_length_a 13.1042(4)
_cell_length_b 13.4573(4)
_cell_length_c 14.6018(5)
_cell_measurement_reflns_used 8854
_cell_measurement_temperature 293(2)
_cell_measurement_theta_max 28.00
_cell_measurement_theta_min 3.09
_cell_volume 2521.85(14)
_computing_cell_refinement 'CrysAlis PRO (Oxford Diffraction, 2007)'
_computing_data_collection 'CrysAlis PRO (Oxford Diffraction, 2007)'
_computing_data_reduction 'CrysAlis PRO (Oxford Diffraction, 2007)'
_computing_molecular_graphics 'PLATON (Spek, 2009)'
_computing_publication_material 'SHELXL-97 (Sheldrick, 2008)'
_computing_structure_refinement 'SHELXL-97 (Sheldrick, 2008)'
_computing_structure_solution 'SHELXS97 (Sheldrick, 2008)'
_diffrn_ambient_temperature 293(2)
_diffrn_detector_area_resol_mean 15.9853
_diffrn_measured_fraction_theta_full 0.994
_diffrn_measured_fraction_theta_max 0.994
_diffrn_measurement_device_type 'Xcalibur Sapphire3 CCD Diffractometer'
_diffrn_measurement_method 'w scan'
_diffrn_radiation_monochromator graphite
_diffrn_radiation_source 'fine-focus sealed tube'
_diffrn_radiation_type MoK\a
_diffrn_radiation_wavelength 0.71073
_diffrn_reflns_av_R_equivalents 0.0320
_diffrn_reflns_av_unetI/netI 0.0351
_diffrn_reflns_limit_h_max 18
_diffrn_reflns_limit_h_min -17
_diffrn_reflns_limit_k_max 18
_diffrn_reflns_limit_k_min -18
_diffrn_reflns_limit_l_max 19
_diffrn_reflns_limit_l_min -19
_diffrn_reflns_number 39562
_diffrn_reflns_theta_full 28.00
_diffrn_reflns_theta_max 28.00
_diffrn_reflns_theta_min 3.09
_exptl_absorpt_coefficient_mu 4.981
_exptl_absorpt_correction_T_max 0.30
_exptl_absorpt_correction_T_min 0.26
_exptl_absorpt_correction_type multi-scan
_exptl_absorpt_process_details
;
CrysAlisPro, Agilent Technologies,
Version 1.171.34.49 (release 20-01-2011 CrysAlis171 .NET)
(compiled Jan 20 2011,15:58:25)
Empirical absorption correction using spherical harmonics,
 implemented in SCALE3 ABSPACK scaling algorithm.
;
_exptl_crystal_colour yellow
_exptl_crystal_density_diffrn 1.804
_exptl_crystal_density_method 'not measured'
_exptl_crystal_description needle
_exptl_crystal_F_000 1336
_exptl_crystal_size_max 0.23
_exptl_crystal_size_mid 0.12
_exptl_crystal_size_min 0.10
_refine_diff_density_max 0.818
_refine_diff_density_min -0.698
_refine_diff_density_rms 0.096
_refine_ls_extinction_method none
_refine_ls_goodness_of_fit_ref 1.033
_refine_ls_hydrogen_treatment constr
_refine_ls_matrix_type full
_refine_ls_number_parameters 664
_refine_ls_number_reflns 12108
_refine_ls_number_restraints 2
_refine_ls_restrained_S_all 1.036
_refine_ls_R_factor_all 0.0365
_refine_ls_R_factor_gt 0.0267
_refine_ls_shift/su_max 0.002
_refine_ls_shift/su_mean 0.000
_refine_ls_structure_factor_coef Fsqd
_refine_ls_weighting_details 'calc w=1/[\s^2^(Fo^2^)+(0.0225P)^2^+1.4340P] where P=(Fo^2^+2Fc^2^)/3'
_refine_ls_weighting_scheme calc
_refine_ls_wR_factor_gt 0.0552
_refine_ls_wR_factor_ref 0.0597
_reflns_number_gt 10181
_reflns_number_total 12108
_reflns_threshold_expression >2\s(I)
_cod_data_source_file c3dt51096d.txt
_cod_data_source_block shelxl
_cod_original_sg_symbol_H-M P-1
_cod_database_code 7021745

loop_
_symmetry_equiv_pos_as_xyz
'x, y, z'
'-x, -y, -z'

loop_
_atom_site_label
_atom_site_type_symbol
_atom_site_fract_x
_atom_site_fract_y
_atom_site_fract_z
_atom_site_U_iso_or_equiv
_atom_site_adp_type
_atom_site_occupancy
_atom_site_symmetry_multiplicity
_atom_site_calc_flag
_atom_site_refinement_flags
Re1 Re 0.496123(9) 0.153558(9) 0.138610(10) 0.03070(4) Uani 1 1 d .
Re2 Re 0.238228(9) 0.366854(9) -0.078369(9) 0.02770(4) Uani 1 1 d .
S1 S 0.48181(7) 0.29490(7) 0.35216(7) 0.0418(2) Uani 1 1 d .
S2 S 0.21482(6) 0.55345(6) 0.10348(6) 0.03309(18) Uani 1 1 d .
S3 S -0.24945(9) 0.28724(9) 0.67927(8) 0.0611(3) Uani 1 1 d .
O1 O 0.2338(3) 0.5848(2) -0.1324(2) 0.0675(9) Uani 1 1 d .
O2 O 0.0664(2) 0.3061(3) -0.2295(2) 0.0750(10) Uani 1 1 d .
O3 O 0.3950(3) 0.3491(3) -0.2216(3) 0.0894(12) Uani 1 1 d .
O4 O 0.6911(2) 0.2166(2) 0.2669(2) 0.0623(8) Uani 1 1 d .
O5 O 0.5229(2) -0.0658(2) 0.1586(2) 0.0635(9) Uani 1 1 d .
O6 O 0.6491(2) 0.1905(2) -0.0128(2) 0.0638(8) Uani 1 1 d .
N1 N 0.2529(2) 0.21109(18) -0.04313(19) 0.0300(6) Uani 1 1 d .
N2 N 0.3575(2) 0.12624(19) 0.0391(2) 0.0317(6) Uani 1 1 d .
N3 N 0.35970(19) 0.39403(18) 0.03861(19) 0.0297(6) Uani 1 1 d .
N4 N 0.45906(19) 0.30826(19) 0.12631(19) 0.0301(6) Uani 1 1 d .
N5 N 0.13349(19) 0.36304(18) 0.03466(19) 0.0278(6) Uani 1 1 d .
N6 N 0.06384(19) 0.40240(19) 0.16354(18) 0.0287(6) Uani 1 1 d .
N7 N 0.3781(2) 0.1363(2) 0.2428(2) 0.0318(6) Uani 1 1 d .
N8 N 0.2855(2) 0.1810(2) 0.35468(19) 0.0329(6) Uani 1 1 d .
N9 N -0.1691(2) 0.2130(2) 0.5328(2) 0.0418(7) Uani 1 1 d .
N10 N -0.3205(3) 0.1181(3) 0.5723(3) 0.0553(9) Uani 1 1 d .
C1 C 0.2375(3) 0.5043(3) -0.1081(2) 0.0400(8) Uani 1 1 d .
C2 C 0.1311(3) 0.3283(3) -0.1712(3) 0.0430(9) Uani 1 1 d .
C3 C 0.3362(3) 0.3589(3) -0.1678(3) 0.0461(9) Uani 1 1 d .
C4 C 0.6156(3) 0.1931(3) 0.2204(3) 0.0412(9) Uani 1 1 d .
C5 C 0.5118(3) 0.0161(3) 0.1488(3) 0.0418(9) Uani 1 1 d .
C6 C 0.5908(3) 0.1758(3) 0.0434(3) 0.0420(9) Uani 1 1 d .
C7 C 0.2338(3) 0.1120(2) -0.0745(3) 0.0360(8) Uani 1 1 d .
H7 H 0.1858 0.0844 -0.1219 0.043 Uiso 1 1 calc R
C8 C 0.2969(2) 0.0607(2) -0.0248(2) 0.0356(8) Uani 1 1 d .
H8 H 0.2987 -0.0077 -0.0327 0.043 Uiso 1 1 calc R
C9 C 0.3267(2) 0.2130(2) 0.0235(2) 0.0302(7) Uani 1 1 d .
C10 C 0.3792(2) 0.3053(2) 0.0654(2) 0.0301(7) Uani 1 1 d .
C11 C 0.4340(2) 0.4628(2) 0.0897(2) 0.0336(8) Uani 1 1 d .
H11 H 0.4418 0.5329 0.0885 0.040 Uiso 1 1 calc R
C12 C 0.4945(2) 0.4106(2) 0.1425(3) 0.0350(8) Uani 1 1 d .
H12 H 0.5503 0.4396 0.1827 0.042 Uiso 1 1 calc R
C13 C 0.1336(2) 0.4336(2) 0.0993(2) 0.0261(6) Uani 1 1 d .
C14 C 0.0569(2) 0.2811(2) 0.0574(2) 0.0278(7) Uani 1 1 d .
C15 C 0.0192(2) 0.1888(2) 0.0110(3) 0.0362(8) Uani 1 1 d .
H15 H 0.0483 0.1710 -0.0421 0.043 Uiso 1 1 calc R
C16 C -0.0627(3) 0.1255(3) 0.0468(3) 0.0427(9) Uani 1 1 d .
H16 H -0.0897 0.0635 0.0171 0.051 Uiso 1 1 calc R
C17 C -0.1067(3) 0.1512(3) 0.1264(3) 0.0449(9) Uani 1 1 d .
H17 H -0.1622 0.1060 0.1483 0.054 Uiso 1 1 calc R
C18 C -0.0706(3) 0.2412(3) 0.1733(2) 0.0379(8) Uani 1 1 d .
H18 H -0.0999 0.2584 0.2265 0.046 Uiso 1 1 calc R
C19 C 0.0123(2) 0.3052(2) 0.1368(2) 0.0281(7) Uani 1 1 d .
C20 C 0.0529(3) 0.4547(2) 0.2502(2) 0.0333(7) Uani 1 1 d .
H20A H -0.0147 0.4743 0.2485 0.040 Uiso 1 1 calc R
H20B H 0.1058 0.5161 0.2569 0.040 Uiso 1 1 calc R
C21 C 0.0632(2) 0.3888(2) 0.3338(2) 0.0297(7) Uani 1 1 d .
C22 C 0.1542(2) 0.3491(2) 0.3476(2) 0.0302(7) Uani 1 1 d .
C23 C 0.2446(2) 0.3804(3) 0.2880(2) 0.0377(8) Uani 1 1 d .
H23A H 0.3087 0.3811 0.3234 0.057 Uiso 1 1 calc R
H23B H 0.2438 0.4469 0.2657 0.057 Uiso 1 1 calc R
H23C H 0.2389 0.3332 0.2371 0.057 Uiso 1 1 calc R
C24 C 0.1610(2) 0.2822(2) 0.4190(2) 0.0332(7) Uani 1 1 d .
C25 C 0.2589(3) 0.2378(3) 0.4339(2) 0.0362(8) Uani 1 1 d .
H25A H 0.3171 0.2927 0.4505 0.043 Uiso 1 1 calc R
H25B H 0.2501 0.1931 0.4855 0.043 Uiso 1 1 calc R
C26 C 0.3775(2) 0.1994(2) 0.3130(2) 0.0317(7) Uani 1 1 d .
C27 C 0.2823(2) 0.0693(2) 0.2413(2) 0.0323(7) Uani 1 1 d .
C28 C 0.2444(3) -0.0168(3) 0.1869(3) 0.0400(8) Uani 1 1 d .
H28 H 0.2833 -0.0371 0.1412 0.048 Uiso 1 1 calc R
C29 C 0.1471(3) -0.0711(3) 0.2032(3) 0.0462(9) Uani 1 1 d .
H29 H 0.1203 -0.1295 0.1680 0.055 Uiso 1 1 calc R
C30 C 0.0884(3) -0.0409(3) 0.2704(3) 0.0493(10) Uani 1 1 d .
H30 H 0.0223 -0.0786 0.2782 0.059 Uiso 1 1 calc R
C31 C 0.1252(3) 0.0435(3) 0.3262(3) 0.0432(9) Uani 1 1 d .
H31 H 0.0860 0.0633 0.3719 0.052 Uiso 1 1 calc R
C32 C 0.2241(2) 0.0975(2) 0.3104(2) 0.0330(7) Uani 1 1 d .
C33 C -0.0155(3) 0.3704(3) 0.3961(2) 0.0347(8) Uani 1 1 d .
C34 C -0.1136(3) 0.4141(3) 0.3825(3) 0.0535(11) Uani 1 1 d .
H34A H -0.1347 0.4116 0.3183 0.080 Uiso 1 1 calc R
H34B H -0.0999 0.4832 0.4050 0.080 Uiso 1 1 calc R
H34C H -0.1682 0.3752 0.4155 0.080 Uiso 1 1 calc R
C35 C -0.0030(3) 0.3098(3) 0.4707(2) 0.0365(8) Uani 1 1 d .
C36 C 0.0823(3) 0.2616(3) 0.4801(2) 0.0379(8) Uani 1 1 d .
C37 C 0.0867(3) 0.1869(3) 0.5565(3) 0.0611(12) Uani 1 1 d .
H37A H 0.1198 0.1335 0.5358 0.092 Uiso 1 1 calc R
H37B H 0.0173 0.1587 0.5726 0.092 Uiso 1 1 calc R
H37C H 0.1259 0.2213 0.6092 0.092 Uiso 1 1 calc R
C38 C -0.0804(3) 0.2983(3) 0.5444(3) 0.0478(10) Uani 1 1 d .
H38A H -0.0432 0.2917 0.6026 0.057 Uiso 1 1 calc R
H38B H -0.1075 0.3603 0.5484 0.057 Uiso 1 1 calc R
C39 C -0.2491(3) 0.1992(3) 0.5917(3) 0.0461(9) Uani 1 1 d .
C40 C -0.1917(3) 0.1320(3) 0.4697(3) 0.0457(9) Uani 1 1 d .
C41 C -0.1415(3) 0.1042(3) 0.3937(3) 0.0467(10) Uani 1 1 d .
H41 H -0.0776 0.1409 0.3778 0.056 Uiso 1 1 calc R
C42 C -0.1927(4) 0.0188(3) 0.3433(3) 0.0632(12) Uani 1 1 d .
H42 H -0.1629 -0.0021 0.2918 0.076 Uiso 1 1 calc R
C43 C -0.2881(4) -0.0364(4) 0.3687(4) 0.0747(15) Uani 1 1 d .
H43 H -0.3204 -0.0931 0.3334 0.090 Uiso 1 1 calc R
C44 C -0.3347(4) -0.0091(3) 0.4437(4) 0.0716(14) Uani 1 1 d .
H44 H -0.3984 -0.0464 0.4595 0.086 Uiso 1 1 calc R
C45 C -0.2858(3) 0.0750(3) 0.4959(3) 0.0505(10) Uani 1 1 d .
C46 C 0.5378(3) 0.2272(3) 0.4410(3) 0.0672(13) Uani 1 1 d .
H46A H 0.6068 0.2631 0.4592 0.101 Uiso 1 1 calc R
H46B H 0.5411 0.1606 0.4182 0.101 Uiso 1 1 calc R
H46C H 0.4954 0.2219 0.4929 0.101 Uiso 1 1 calc R
C47 C 0.1214(3) 0.6310(3) 0.0732(3) 0.0575(12) Uani 1 1 d .
H47A H 0.1573 0.6975 0.0591 0.086 Uiso 1 1 calc R
H47B H 0.0786 0.6356 0.1237 0.086 Uiso 1 1 calc R
H47C H 0.0785 0.6012 0.0206 0.086 Uiso 1 1 calc R
C48 C -0.3717(4) 0.2319(4) 0.7273(4) 0.0807(16) Uani 1 1 d .
H48A H -0.3973 0.2834 0.7603 0.121 Uiso 1 1 calc R
H48B H -0.3606 0.1795 0.7682 0.121 Uiso 1 1 calc R
H48C H -0.4217 0.2036 0.6786 0.121 Uiso 1 1 calc R
C49 C 0.4159(7) 0.4751(6) 0.5462(6) 0.118(3) Uani 1 1 d D
C50 C 0.3250(10) 0.4563(11) 0.5885(11) 0.276(8) Uani 1 1 d D
C51 C 0.5063(8) 0.4467(5) 0.5790(5) 0.102(2) Uani 1 1 d D
C52 C 0.4048(8) 0.5299(6) 0.4648(6) 0.122(3) Uani 1 1 d D

loop_
_atom_site_aniso_label
_atom_site_aniso_U_11
_atom_site_aniso_U_22
_atom_site_aniso_U_33
_atom_site_aniso_U_23
_atom_site_aniso_U_13
_atom_site_aniso_U_12
Re1 0.02321(7) 0.02918(7) 0.04113(9) 0.00305(6) 0.00465(6) 0.00765(5)
Re2 0.02794(7) 0.02877(7) 0.02550(7) 0.00297(5) 0.00279(5) 0.00276(5)
S1 0.0333(4) 0.0426(5) 0.0473(6) -0.0022(4) -0.0063(4) 0.0049(4)
S2 0.0331(4) 0.0250(4) 0.0403(5) 0.0024(3) 0.0024(4) 0.0031(3)
S3 0.0590(7) 0.0740(7) 0.0524(7) 0.0023(6) 0.0249(5) 0.0117(6)
O1 0.094(2) 0.0452(17) 0.069(2) 0.0255(15) 0.0118(18) 0.0238(16)
O2 0.068(2) 0.110(3) 0.0417(19) -0.0131(18) -0.0219(17) 0.0112(19)
O3 0.094(3) 0.090(3) 0.083(3) -0.010(2) 0.062(2) 0.001(2)
O4 0.0326(14) 0.081(2) 0.071(2) 0.0045(17) -0.0110(15) 0.0096(14)
O5 0.0659(19) 0.0393(16) 0.093(3) 0.0161(15) 0.0248(17) 0.0221(14)
O6 0.0558(18) 0.070(2) 0.067(2) 0.0084(16) 0.0312(16) 0.0073(15)
N1 0.0314(14) 0.0238(13) 0.0339(16) -0.0023(11) 0.0006(12) 0.0041(11)
N2 0.0268(13) 0.0275(14) 0.0408(17) -0.0027(12) 0.0020(12) 0.0053(11)
N3 0.0275(13) 0.0245(13) 0.0359(16) 0.0019(11) -0.0012(12) 0.0026(11)
N4 0.0247(13) 0.0276(14) 0.0378(17) 0.0009(12) 0.0002(12) 0.0048(11)
N5 0.0247(13) 0.0263(13) 0.0320(16) 0.0035(11) 0.0023(11) 0.0035(10)
N6 0.0282(13) 0.0297(14) 0.0289(15) 0.0001(11) 0.0019(11) 0.0071(11)
N7 0.0262(13) 0.0308(14) 0.0387(17) 0.0008(12) 0.0025(12) 0.0061(11)
N8 0.0331(14) 0.0345(15) 0.0322(16) 0.0020(12) 0.0043(12) 0.0086(12)
N9 0.0401(16) 0.0506(18) 0.0363(18) 0.0070(14) 0.0117(14) 0.0093(14)
N10 0.050(2) 0.055(2) 0.060(2) 0.0169(18) 0.0075(18) 0.0065(17)
C1 0.044(2) 0.046(2) 0.031(2) 0.0068(16) 0.0036(16) 0.0106(17)
C2 0.045(2) 0.050(2) 0.034(2) 0.0001(17) 0.0026(18) 0.0085(17)
C3 0.049(2) 0.041(2) 0.045(2) 0.0011(17) 0.0142(19) -0.0019(17)
C4 0.0316(18) 0.042(2) 0.053(2) 0.0079(17) 0.0065(17) 0.0109(16)
C5 0.0309(17) 0.042(2) 0.055(3) 0.0077(18) 0.0139(17) 0.0109(16)
C6 0.0356(19) 0.039(2) 0.053(3) 0.0038(17) 0.0091(18) 0.0078(16)
C7 0.0340(17) 0.0296(17) 0.041(2) -0.0075(15) 0.0006(16) -0.0012(14)
C8 0.0337(17) 0.0278(17) 0.044(2) -0.0071(15) 0.0044(16) 0.0026(14)
C9 0.0258(15) 0.0261(16) 0.038(2) 0.0016(14) 0.0031(14) 0.0029(13)
C10 0.0246(15) 0.0275(16) 0.037(2) -0.0006(14) 0.0012(14) 0.0023(13)
C11 0.0302(16) 0.0241(16) 0.043(2) -0.0016(14) 0.0005(15) -0.0021(13)
C12 0.0270(16) 0.0308(17) 0.045(2) -0.0004(15) -0.0003(15) 0.0004(13)
C13 0.0249(15) 0.0274(15) 0.0267(17) 0.0039(13) -0.0007(13) 0.0069(12)
C14 0.0221(14) 0.0307(16) 0.0298(18) 0.0048(13) -0.0011(13) 0.0038(12)
C15 0.0333(17) 0.0339(18) 0.039(2) -0.0034(15) 0.0030(15) 0.0013(14)
C16 0.041(2) 0.0336(19) 0.048(2) -0.0030(16) 0.0017(18) -0.0066(15)
C17 0.0369(19) 0.042(2) 0.049(2) 0.0054(17) 0.0095(17) -0.0113(16)
C18 0.0329(17) 0.045(2) 0.034(2) 0.0038(16) 0.0086(15) 0.0005(15)
C19 0.0237(15) 0.0298(16) 0.0298(18) 0.0035(13) -0.0029(13) 0.0037(12)
C20 0.0347(17) 0.0369(18) 0.0307(19) -0.0010(14) 0.0053(15) 0.0120(14)
C21 0.0318(16) 0.0315(17) 0.0249(17) -0.0045(13) 0.0006(14) 0.0051(13)
C22 0.0299(16) 0.0363(17) 0.0241(17) -0.0022(13) 0.0031(13) 0.0056(14)
C23 0.0297(17) 0.051(2) 0.035(2) 0.0112(16) 0.0045(15) 0.0113(15)
C24 0.0338(17) 0.0407(19) 0.0257(18) -0.0016(14) 0.0017(14) 0.0088(15)
C25 0.0402(19) 0.045(2) 0.0261(18) -0.0014(15) 0.0016(15) 0.0145(16)
C26 0.0295(16) 0.0321(17) 0.0344(19) 0.0030(14) 0.0023(14) 0.0080(14)
C27 0.0301(16) 0.0311(17) 0.036(2) 0.0053(14) 0.0012(15) 0.0057(13)
C28 0.041(2) 0.0344(19) 0.042(2) -0.0011(16) 0.0063(17) 0.0019(15)
C29 0.048(2) 0.040(2) 0.043(2) -0.0007(17) 0.0013(18) -0.0080(17)
C30 0.0358(19) 0.053(2) 0.053(3) 0.0076(19) 0.0092(18) -0.0096(17)
C31 0.0365(19) 0.048(2) 0.043(2) 0.0061(17) 0.0093(17) 0.0013(16)
C32 0.0293(16) 0.0359(18) 0.034(2) 0.0059(14) 0.0026(14) 0.0070(14)
C33 0.0319(17) 0.0403(19) 0.0321(19) -0.0062(15) 0.0056(15) 0.0071(14)
C34 0.041(2) 0.068(3) 0.057(3) 0.006(2) 0.019(2) 0.023(2)
C35 0.0374(18) 0.046(2) 0.0247(18) -0.0059(15) 0.0067(15) 0.0047(16)
C36 0.0414(19) 0.049(2) 0.0233(18) 0.0032(15) 0.0056(15) 0.0086(16)
C37 0.060(3) 0.088(3) 0.042(3) 0.028(2) 0.015(2) 0.025(2)
C38 0.044(2) 0.069(3) 0.031(2) -0.0029(18) 0.0136(17) 0.0091(19)
C39 0.041(2) 0.061(2) 0.040(2) 0.0151(19) 0.0126(17) 0.0152(19)
C40 0.048(2) 0.048(2) 0.043(2) 0.0082(18) -0.0013(18) 0.0148(18)
C41 0.057(2) 0.048(2) 0.037(2) 0.0012(18) 0.0005(19) 0.0161(19)
C42 0.083(3) 0.058(3) 0.053(3) -0.001(2) -0.003(3) 0.026(3)
C43 0.093(4) 0.050(3) 0.077(4) -0.004(3) -0.016(3) 0.011(3)
C44 0.074(3) 0.049(3) 0.088(4) 0.012(3) 0.000(3) 0.004(2)
C45 0.051(2) 0.048(2) 0.054(3) 0.011(2) -0.002(2) 0.0130(19)
C46 0.058(3) 0.074(3) 0.066(3) 0.011(2) -0.022(2) 0.012(2)
C47 0.055(2) 0.039(2) 0.083(3) 0.017(2) 0.003(2) 0.0181(19)
C48 0.065(3) 0.109(4) 0.074(4) 0.019(3) 0.041(3) 0.020(3)
C49 0.137(7) 0.080(5) 0.127(8) -0.055(5) 0.005(6) 0.002(5)
C50 0.221(14) 0.284(16) 0.32(2) -0.144(15) 0.001(13) 0.071(12)
C51 0.135(6) 0.074(4) 0.096(6) -0.015(4) -0.021(5) 0.025(4)
C52 0.199(10) 0.073(4) 0.089(6) -0.023(4) -0.021(6) 0.028(5)

loop_
_atom_type_symbol
_atom_type_description
_atom_type_scat_dispersion_real
_atom_type_scat_dispersion_imag
_atom_type_scat_source
C C 0.0033 0.0016 'International Tables Vol C Tables 4.2.6.8 and 6.1.1.4'
H H 0.0000 0.0000 'International Tables Vol C Tables 4.2.6.8 and 6.1.1.4'
N N 0.0061 0.0033 'International Tables Vol C Tables 4.2.6.8 and 6.1.1.4'
O O 0.0106 0.0060 'International Tables Vol C Tables 4.2.6.8 and 6.1.1.4'
Re Re -1.0185 7.2310 'International Tables Vol C Tables 4.2.6.8 and 6.1.1.4'
S S 0.1246 0.1234 'International Tables Vol C Tables 4.2.6.8 and 6.1.1.4'

loop_
_geom_angle_atom_site_label_1
_geom_angle_atom_site_label_2
_geom_angle_atom_site_label_3
_geom_angle
_geom_angle_site_symmetry_1
C4 Re1 C6 85.72(16) .
C4 Re1 C5 88.98(15) .
C6 Re1 C5 91.88(15) .
C4 Re1 N7 97.38(13) .
C6 Re1 N7 174.99(12) .
C5 Re1 N7 92.11(13) .
C4 Re1 N2 173.32(12) .
C6 Re1 N2 92.61(14) .
C5 Re1 N2 97.55(13) .
N7 Re1 N2 83.86(10) .
C4 Re1 N4 95.96(12) .
C6 Re1 N4 92.28(13) .
C5 Re1 N4 173.76(12) .
N7 Re1 N4 83.50(10) .
N2 Re1 N4 77.62(9) .
C2 Re2 C3 88.36(17) .
C2 Re2 C1 87.62(15) .
C3 Re2 C1 90.43(16) .
C2 Re2 N5 95.47(13) .
C3 Re2 N5 173.10(14) .
C1 Re2 N5 95.46(13) .
C2 Re2 N1 95.79(13) .
C3 Re2 N1 86.57(14) .
C1 Re2 N1 175.39(12) .
N5 Re2 N1 87.33(10) .
C2 Re2 N3 173.12(13) .
C3 Re2 N3 93.73(14) .
C1 Re2 N3 98.91(12) .
N5 Re2 N3 81.81(10) .
N1 Re2 N3 77.81(9) .
C26 S1 C46 98.96(18) .
C13 S2 C47 100.29(16) .
C39 S3 C48 99.2(2) .
C9 N1 C7 103.0(3) .
C9 N1 Re2 110.36(19) .
C7 N1 Re2 144.4(2) .
C9 N2 C8 102.7(3) .
C9 N2 Re1 109.5(2) .
C8 N2 Re1 146.8(2) .
C10 N3 C11 102.8(3) .
C10 N3 Re2 108.85(19) .
C11 N3 Re2 147.6(2) .
C10 N4 C12 102.9(3) .
C10 N4 Re1 109.7(2) .
C12 N4 Re1 145.9(2) .
C13 N5 C14 105.2(3) .
C13 N5 Re2 128.1(2) .
C14 N5 Re2 126.5(2) .
C13 N6 C19 106.9(3) .
C13 N6 C20 127.2(3) .
C19 N6 C20 125.6(3) .
C26 N7 C27 105.3(3) .
C26 N7 Re1 125.5(2) .
C27 N7 Re1 128.5(2) .
C26 N8 C32 107.0(3) .
C26 N8 C25 126.1(3) .
C32 N8 C25 126.8(3) .
C39 N9 C40 106.2(3) .
C39 N9 C38 122.1(3) .
C40 N9 C38 131.7(3) .
C39 N10 C45 104.0(3) .
O1 C1 Re2 175.0(3) .
O2 C2 Re2 178.5(4) .
O3 C3 Re2 176.7(4) .
O4 C4 Re1 176.9(4) .
O5 C5 Re1 177.1(4) .
O6 C6 Re1 178.7(4) .
C8 C7 N1 108.8(3) .
C8 C7 H7 125.6 .
N1 C7 H7 125.6 .
C7 C8 N2 109.1(3) .
C7 C8 H8 125.4 .
N2 C8 H8 125.4 .
N2 C9 N1 116.4(3) .
N2 C9 C10 122.0(3) .
N1 C9 C10 121.0(3) .
N4 C10 N3 116.6(3) .
N4 C10 C9 121.1(3) .
N3 C10 C9 121.9(3) .
C12 C11 N3 108.8(3) .
C12 C11 H11 125.6 .
N3 C11 H11 125.6 .
C11 C12 N4 108.9(3) .
C11 C12 H12 125.6 .
N4 C12 H12 125.6 .
N5 C13 N6 112.5(3) .
N5 C13 S2 124.4(2) .
N6 C13 S2 123.1(2) .
C19 C14 C15 120.1(3) .
C19 C14 N5 109.5(3) .
C15 C14 N5 130.3(3) .
C16 C15 C14 117.2(3) .
C16 C15 H15 121.4 .
C14 C15 H15 121.4 .
C15 C16 C17 121.9(3) .
C15 C16 H16 119.1 .
C17 C16 H16 119.1 .
C18 C17 C16 121.9(3) .
C18 C17 H17 119.0 .
C16 C17 H17 119.0 .
C17 C18 C19 116.0(3) .
C17 C18 H18 122.0 .
C19 C18 H18 122.0 .
C14 C19 C18 122.9(3) .
C14 C19 N6 105.9(3) .
C18 C19 N6 131.1(3) .
N6 C20 C21 112.5(3) .
N6 C20 H20A 109.1 .
C21 C20 H20A 109.1 .
N6 C20 H20B 109.1 .
C21 C20 H20B 109.1 .
H20A C20 H20B 107.8 .
C33 C21 C22 120.6(3) .
C33 C21 C20 120.8(3) .
C22 C21 C20 118.5(3) .
C24 C22 C21 119.1(3) .
C24 C22 C23 120.4(3) .
C21 C22 C23 120.4(3) .
C22 C23 H23A 109.5 .
C22 C23 H23B 109.5 .
H23A C23 H23B 109.5 .
C22 C23 H23C 109.5 .
H23A C23 H23C 109.5 .
H23B C23 H23C 109.5 .
C36 C24 C22 120.5(3) .
C36 C24 C25 119.8(3) .
C22 C24 C25 119.6(3) .
N8 C25 C24 115.1(3) .
N8 C25 H25A 108.5 .
C24 C25 H25A 108.5 .
N8 C25 H25B 108.5 .
C24 C25 H25B 108.5 .
H25A C25 H25B 107.5 .
N7 C26 N8 112.3(3) .
N7 C26 S1 125.3(3) .
N8 C26 S1 122.4(3) .
C28 C27 C32 120.5(3) .
C28 C27 N7 130.2(3) .
C32 C27 N7 109.2(3) .
C29 C28 C27 117.5(4) .
C29 C28 H28 121.2 .
C27 C28 H28 121.2 .
C28 C29 C30 121.7(4) .
C28 C29 H29 119.1 .
C30 C29 H29 119.1 .
C31 C30 C29 121.7(3) .
C31 C30 H30 119.1 .
C29 C30 H30 119.1 .
C30 C31 C32 116.4(4) .
C30 C31 H31 121.8 .
C32 C31 H31 121.8 .
N8 C32 C27 106.1(3) .
N8 C32 C31 131.8(3) .
C27 C32 C31 122.1(3) .
C35 C33 C21 118.8(3) .
C35 C33 C34 120.2(3) .
C21 C33 C34 121.0(3) .
C33 C34 H34A 109.5 .
C33 C34 H34B 109.5 .
H34A C34 H34B 109.5 .
C33 C34 H34C 109.5 .
H34A C34 H34C 109.5 .
H34B C34 H34C 109.5 .
C33 C35 C36 121.0(3) .
C33 C35 C38 119.9(3) .
C36 C35 C38 119.0(3) .
C24 C36 C35 119.4(3) .
C24 C36 C37 121.3(3) .
C35 C36 C37 119.3(3) .
C36 C37 H37A 109.5 .
C36 C37 H37B 109.5 .
H37A C37 H37B 109.5 .
C36 C37 H37C 109.5 .
H37A C37 H37C 109.5 .
H37B C37 H37C 109.5 .
N9 C38 C35 116.8(3) .
N9 C38 H38A 108.1 .
C35 C38 H38A 108.1 .
N9 C38 H38B 108.1 .
C35 C38 H38B 108.1 .
H38A C38 H38B 107.3 .
N10 C39 N9 113.9(4) .
N10 C39 S3 126.3(3) .
N9 C39 S3 119.7(3) .
N9 C40 C45 104.5(4) .
N9 C40 C41 133.4(4) .
C45 C40 C41 122.1(4) .
C42 C41 C40 116.2(4) .
C42 C41 H41 121.9 .
C40 C41 H41 121.9 .
C41 C42 C43 121.3(5) .
C41 C42 H42 119.4 .
C43 C42 H42 119.4 .
C44 C43 C42 121.7(5) .
C44 C43 H43 119.2 .
C42 C43 H43 119.2 .
C43 C44 C45 118.7(5) .
C43 C44 H44 120.6 .
C45 C44 H44 120.6 .
C44 C45 N10 128.5(4) .
C44 C45 C40 119.9(5) .
N10 C45 C40 111.5(4) .
S1 C46 H46A 109.5 .
S1 C46 H46B 109.5 .
H46A C46 H46B 109.5 .
S1 C46 H46C 109.5 .
H46A C46 H46C 109.5 .
H46B C46 H46C 109.5 .
S2 C47 H47A 109.5 .
S2 C47 H47B 109.5 .
H47A C47 H47B 109.5 .
S2 C47 H47C 109.5 .
H47A C47 H47C 109.5 .
H47B C47 H47C 109.5 .
S3 C48 H48A 109.5 .
S3 C48 H48B 109.5 .
H48A C48 H48B 109.5 .
S3 C48 H48C 109.5 .
H48A C48 H48C 109.5 .
H48B C48 H48C 109.5 .
C50 C49 C51 124.3(12) .
C50 C49 C52 110.4(12) .
C51 C49 C52 125.3(9) .
C52 C51 C49 121.6(8) 2_666
C51 C52 C49 113.1(8) 2_666

loop_
_geom_bond_atom_site_label_1
_geom_bond_atom_site_label_2
_geom_bond_distance
_geom_bond_site_symmetry_2
Re1 C4 1.900(4) .
Re1 C6 1.905(4) .
Re1 C5 1.907(4) .
Re1 N7 2.213(3) .
Re1 N2 2.231(3) .
Re1 N4 2.235(2) .
Re2 C2 1.887(4) .
Re2 C3 1.897(4) .
Re2 C1 1.910(4) .
Re2 N5 2.200(3) .
Re2 N1 2.209(2) .
Re2 N3 2.244(3) .
S1 C26 1.748(3) .
S1 C46 1.801(4) .
S2 C13 1.751(3) .
S2 C47 1.798(4) .
S3 C39 1.728(4) .
S3 C48 1.815(4) .
O1 C1 1.155(4) .
O2 C2 1.160(4) .
O3 C3 1.153(5) .
O4 C4 1.156(4) .
O5 C5 1.150(4) .
O6 C6 1.145(4) .
N1 C9 1.329(4) .
N1 C7 1.374(4) .
N2 C9 1.326(4) .
N2 C8 1.378(4) .
N3 C10 1.329(4) .
N3 C11 1.381(4) .
N4 C10 1.329(4) .
N4 C12 1.378(4) .
N5 C13 1.326(4) .
N5 C14 1.399(4) .
N6 C13 1.362(4) .
N6 C19 1.389(4) .
N6 C20 1.464(4) .
N7 C26 1.320(4) .
N7 C27 1.397(4) .
N8 C26 1.363(4) .
N8 C32 1.377(4) .
N8 C25 1.470(4) .
N9 C39 1.379(5) .
N9 C40 1.391(5) .
N9 C38 1.468(5) .
N10 C39 1.309(5) .
N10 C45 1.386(5) .
C7 C8 1.363(5) .
C7 H7 0.9300 .
C8 H8 0.9300 .
C9 C10 1.410(4) .
C11 C12 1.372(5) .
C11 H11 0.9300 .
C12 H12 0.9300 .
C14 C19 1.387(5) .
C14 C15 1.393(4) .
C15 C16 1.371(5) .
C15 H15 0.9300 .
C16 C17 1.392(5) .
C16 H16 0.9300 .
C17 C18 1.368(5) .
C17 H17 0.9300 .
C18 C19 1.389(4) .
C18 H18 0.9300 .
C20 C21 1.538(4) .
C20 H20A 0.9700 .
C20 H20B 0.9700 .
C21 C33 1.402(4) .
C21 C22 1.404(4) .
C22 C24 1.400(4) .
C22 C23 1.507(4) .
C23 H23A 0.9600 .
C23 H23B 0.9600 .
C23 H23C 0.9600 .
C24 C36 1.393(5) .
C24 C25 1.522(4) .
C25 H25A 0.9700 .
C25 H25B 0.9700 .
C27 C28 1.385(5) .
C27 C32 1.387(5) .
C28 C29 1.377(5) .
C28 H28 0.9300 .
C29 C30 1.383(5) .
C29 H29 0.9300 .
C30 C31 1.377(5) .
C30 H30 0.9300 .
C31 C32 1.393(4) .
C31 H31 0.9300 .
C33 C35 1.393(5) .
C33 C34 1.518(5) .
C34 H34A 0.9600 .
C34 H34B 0.9600 .
C34 H34C 0.9600 .
C35 C36 1.398(5) .
C35 C38 1.509(5) .
C36 C37 1.521(5) .
C37 H37A 0.9600 .
C37 H37B 0.9600 .
C37 H37C 0.9600 .
C38 H38A 0.9700 .
C38 H38B 0.9700 .
C40 C45 1.398(5) .
C40 C41 1.402(5) .
C41 C42 1.388(5) .
C41 H41 0.9300 .
C42 C43 1.398(7) .
C42 H42 0.9300 .
C43 C44 1.362(7) .
C43 H43 0.9300 .
C44 C45 1.381(6) .
C44 H44 0.9300 .
C46 H46A 0.9600 .
C46 H46B 0.9600 .
C46 H46C 0.9600 .
C47 H47A 0.9600 .
C47 H47B 0.9600 .
C47 H47C 0.9600 .
C48 H48A 0.9600 .
C48 H48B 0.9600 .
C48 H48C 0.9600 .
C49 C50 1.355(12) .
C49 C51 1.377(9) .
C49 C52 1.426(9) .
C51 C52 1.347(11) 2_666
C52 C51 1.347(11) 2_666

loop_
_geom_torsion_atom_site_label_1
_geom_torsion_atom_site_label_2
_geom_torsion_atom_site_label_3
_geom_torsion_atom_site_label_4
_geom_torsion
_geom_torsion_site_symmetry_4
C2 Re2 N1 C9 179.7(2) .
C3 Re2 N1 C9 91.7(2) .
C1 Re2 N1 C9 42.1(17) .
N5 Re2 N1 C9 -85.1(2) .
N3 Re2 N1 C9 -2.9(2) .
C2 Re2 N1 C7 21.3(4) .
C3 Re2 N1 C7 -66.7(4) .
C1 Re2 N1 C7 -116.2(16) .
N5 Re2 N1 C7 116.5(4) .
N3 Re2 N1 C7 -161.3(4) .
C4 Re1 N2 C9 -15.5(12) .
C6 Re1 N2 C9 -90.9(2) .
C5 Re1 N2 C9 176.9(2) .
N7 Re1 N2 C9 85.6(2) .
N4 Re1 N2 C9 0.9(2) .
C4 Re1 N2 C8 149.6(11) .
C6 Re1 N2 C8 74.3(4) .
C5 Re1 N2 C8 -18.0(4) .
N7 Re1 N2 C8 -109.3(4) .
N4 Re1 N2 C8 166.0(4) .
C2 Re2 N3 C10 23.8(12) .
C3 Re2 N3 C10 -83.7(2) .
C1 Re2 N3 C10 -174.7(2) .
N5 Re2 N3 C10 91.0(2) .
N1 Re2 N3 C10 2.0(2) .
C2 Re2 N3 C11 -168.8(10) .
C3 Re2 N3 C11 83.7(4) .
C1 Re2 N3 C11 -7.3(4) .
N5 Re2 N3 C11 -101.6(4) .
N1 Re2 N3 C11 169.4(4) .
C4 Re1 N4 C10 175.6(2) .
C6 Re1 N4 C10 89.7(2) .
C5 Re1 N4 C10 -42.1(13) .
N7 Re1 N4 C10 -87.6(2) .
N2 Re1 N4 C10 -2.5(2) .
C4 Re1 N4 C12 13.5(4) .
C6 Re1 N4 C12 -72.4(4) .
C5 Re1 N4 C12 155.8(12) .
N7 Re1 N4 C12 110.3(4) .
N2 Re1 N4 C12 -164.6(4) .
C2 Re2 N5 C13 -130.2(3) .
C3 Re2 N5 C13 106.3(11) .
C1 Re2 N5 C13 -42.1(3) .
N1 Re2 N5 C13 134.2(3) .
N3 Re2 N5 C13 56.2(2) .
C2 Re2 N5 C14 55.0(3) .
C3 Re2 N5 C14 -68.4(11) .
C1 Re2 N5 C14 143.2(2) .
N1 Re2 N5 C14 -40.5(2) .
N3 Re2 N5 C14 -118.6(2) .
C4 Re1 N7 C26 43.1(3) .
C6 Re1 N7 C26 -84.8(15) .
C5 Re1 N7 C26 132.4(3) .
N2 Re1 N7 C26 -130.3(3) .
N4 Re1 N7 C26 -52.1(3) .
C4 Re1 N7 C27 -148.4(3) .
C6 Re1 N7 C27 83.7(15) .
C5 Re1 N7 C27 -59.1(3) .
N2 Re1 N7 C27 38.3(3) .
N4 Re1 N7 C27 116.4(3) .
C2 Re2 C1 O1 -23(4) .
C3 Re2 C1 O1 65(4) .
N5 Re2 C1 O1 -118(4) .
N1 Re2 C1 O1 115(4) .
N3 Re2 C1 O1 159(4) .
C3 Re2 C2 O2 -46(15) .
C1 Re2 C2 O2 44(15) .
N5 Re2 C2 O2 140(15) .
N1 Re2 C2 O2 -133(15) .
N3 Re2 C2 O2 -154(15) .
C2 Re2 C3 O3 -81(7) .
C1 Re2 C3 O3 -169(7) .
N5 Re2 C3 O3 42(8) .
N1 Re2 C3 O3 14(7) .
N3 Re2 C3 O3 92(7) .
C6 Re1 C4 O4 -15(6) .
C5 Re1 C4 O4 77(6) .
N7 Re1 C4 O4 169(6) .
N2 Re1 C4 O4 -91(6) .
N4 Re1 C4 O4 -107(6) .
C4 Re1 C5 O5 32(6) .
C6 Re1 C5 O5 117(6) .
N7 Re1 C5 O5 -66(6) .
N2 Re1 C5 O5 -150(6) .
N4 Re1 C5 O5 -111(6) .
C4 Re1 C6 O6 -25(16) .
C5 Re1 C6 O6 -114(16) .
N7 Re1 C6 O6 104(16) .
N2 Re1 C6 O6 149(16) .
N4 Re1 C6 O6 71(16) .
C9 N1 C7 C8 0.1(4) .
Re2 N1 C7 C8 159.4(3) .
N1 C7 C8 N2 -0.1(4) .
C9 N2 C8 C7 0.0(4) .
Re1 N2 C8 C7 -165.6(3) .
C8 N2 C9 N1 0.1(4) .
Re1 N2 C9 N1 171.8(2) .
C8 N2 C9 C10 -170.8(3) .
Re1 N2 C9 C10 0.9(4) .
C7 N1 C9 N2 -0.1(4) .
Re2 N1 C9 N2 -167.4(2) .
C7 N1 C9 C10 170.9(3) .
Re2 N1 C9 C10 3.6(4) .
C12 N4 C10 N3 1.3(4) .
Re1 N4 C10 N3 -168.5(2) .
C12 N4 C10 C9 173.8(3) .
Re1 N4 C10 C9 3.9(4) .
C11 N3 C10 N4 -1.6(4) .
Re2 N3 C10 N4 171.5(2) .
C11 N3 C10 C9 -174.0(3) .
Re2 N3 C10 C9 -0.8(4) .
N2 C9 C10 N4 -3.5(5) .
N1 C9 C10 N4 -174.0(3) .
N2 C9 C10 N3 168.5(3) .
N1 C9 C10 N3 -2.0(5) .
C10 N3 C11 C12 1.2(4) .
Re2 N3 C11 C12 -166.6(3) .
N3 C11 C12 N4 -0.5(4) .
C10 N4 C12 C11 -0.4(4) .
Re1 N4 C12 C11 162.3(3) .
C14 N5 C13 N6 1.3(3) .
Re2 N5 C13 N6 -174.35(18) .
C14 N5 C13 S2 -179.3(2) .
Re2 N5 C13 S2 5.0(4) .
C19 N6 C13 N5 -1.9(3) .
C20 N6 C13 N5 171.2(3) .
C19 N6 C13 S2 178.7(2) .
C20 N6 C13 S2 -8.2(4) .
C47 S2 C13 N5 108.3(3) .
C47 S2 C13 N6 -72.4(3) .
C13 N5 C14 C19 -0.1(3) .
Re2 N5 C14 C19 175.60(19) .
C13 N5 C14 C15 176.0(3) .
Re2 N5 C14 C15 -8.3(5) .
C19 C14 C15 C16 0.6(5) .
N5 C14 C15 C16 -175.2(3) .
C14 C15 C16 C17 -0.3(5) .
C15 C16 C17 C18 0.0(6) .
C16 C17 C18 C19 0.1(5) .
C15 C14 C19 C18 -0.6(5) .
N5 C14 C19 C18 176.0(3) .
C15 C14 C19 N6 -177.6(3) .
N5 C14 C19 N6 -1.0(3) .
C17 C18 C19 C14 0.3(5) .
C17 C18 C19 N6 176.4(3) .
C13 N6 C19 C14 1.7(3) .
C20 N6 C19 C14 -171.6(3) .
C13 N6 C19 C18 -174.9(3) .
C20 N6 C19 C18 11.8(5) .
C13 N6 C20 C21 -123.2(3) .
C19 N6 C20 C21 48.7(4) .
N6 C20 C21 C33 -124.8(3) .
N6 C20 C21 C22 56.6(4) .
C33 C21 C22 C24 6.6(5) .
C20 C21 C22 C24 -174.8(3) .
C33 C21 C22 C23 -171.7(3) .
C20 C21 C22 C23 6.9(4) .
C21 C22 C24 C36 -5.2(5) .
C23 C22 C24 C36 173.2(3) .
C21 C22 C24 C25 179.3(3) .
C23 C22 C24 C25 -2.4(5) .
C26 N8 C25 C24 123.8(3) .
C32 N8 C25 C24 -58.4(4) .
C36 C24 C25 N8 126.6(3) .
C22 C24 C25 N8 -57.9(4) .
C27 N7 C26 N8 -3.0(4) .
Re1 N7 C26 N8 167.7(2) .
C27 N7 C26 S1 175.6(2) .
Re1 N7 C26 S1 -13.7(4) .
C32 N8 C26 N7 2.6(4) .
C25 N8 C26 N7 -179.4(3) .
C32 N8 C26 S1 -176.1(2) .
C25 N8 C26 S1 2.0(5) .
C46 S1 C26 N7 -95.1(3) .
C46 S1 C26 N8 83.4(3) .
C26 N7 C27 C28 -174.4(3) .
Re1 N7 C27 C28 15.3(5) .
C26 N7 C27 C32 2.3(4) .
Re1 N7 C27 C32 -168.0(2) .
C32 C27 C28 C29 1.2(5) .
N7 C27 C28 C29 177.6(3) .
C27 C28 C29 C30 0.6(6) .
C28 C29 C30 C31 -1.7(6) .
C29 C30 C31 C32 0.8(6) .
C26 N8 C32 C27 -0.9(3) .
C25 N8 C32 C27 -179.0(3) .
C26 N8 C32 C31 177.2(4) .
C25 N8 C32 C31 -0.9(6) .
C28 C27 C32 N8 176.2(3) .
N7 C27 C32 N8 -0.9(4) .
C28 C27 C32 C31 -2.1(5) .
N7 C27 C32 C31 -179.2(3) .
C30 C31 C32 N8 -176.8(3) .
C30 C31 C32 C27 1.1(5) .
C22 C21 C33 C35 -1.7(5) .
C20 C21 C33 C35 179.7(3) .
C22 C21 C33 C34 179.2(3) .
C20 C21 C33 C34 0.6(5) .
C21 C33 C35 C36 -4.8(5) .
C34 C33 C35 C36 174.4(3) .
C21 C33 C35 C38 173.1(3) .
C34 C33 C35 C38 -7.7(5) .
C22 C24 C36 C35 -1.2(5) .
C25 C24 C36 C35 174.3(3) .
C22 C24 C36 C37 178.2(3) .
C25 C24 C36 C37 -6.3(5) .
C33 C35 C36 C24 6.2(5) .
C38 C35 C36 C24 -171.7(3) .
C33 C35 C36 C37 -173.2(3) .
C38 C35 C36 C37 8.9(5) .
C39 N9 C38 C35 -174.8(3) .
C40 N9 C38 C35 7.4(6) .
C33 C35 C38 N9 91.8(4) .
C36 C35 C38 N9 -90.3(4) .
C45 N10 C39 N9 0.2(4) .
C45 N10 C39 S3 178.5(3) .
C40 N9 C39 N10 -0.3(4) .
C38 N9 C39 N10 -178.6(3) .
C40 N9 C39 S3 -178.7(3) .
C38 N9 C39 S3 2.9(5) .
C48 S3 C39 N10 -0.4(4) .
C48 S3 C39 N9 177.8(3) .
C39 N9 C40 C45 0.2(4) .
C38 N9 C40 C45 178.3(4) .
C39 N9 C40 C41 179.4(4) .
C38 N9 C40 C41 -2.5(7) .
N9 C40 C41 C42 -176.5(4) .
C45 C40 C41 C42 2.6(5) .
C40 C41 C42 C43 -0.9(6) .
C41 C42 C43 C44 -0.2(7) .
C42 C43 C44 C45 -0.3(7) .
C43 C44 C45 N10 177.4(4) .
C43 C44 C45 C40 2.0(7) .
C39 N10 C45 C44 -175.8(4) .
C39 N10 C45 C40 -0.1(4) .
N9 C40 C45 C44 176.1(4) .
C41 C40 C45 C44 -3.2(6) .
N9 C40 C45 N10 -0.1(4) .
C41 C40 C45 N10 -179.4(3) .
C50 C49 C51 C52 -178.1(9) 2_666
C52 C49 C51 C52 0.5(12) 2_666
C50 C49 C52 C51 178.3(8) 2_666
C51 C49 C52 C51 -0.5(11) 2_666
